data_4344621
loop_
_publ_author_name
'Kerber, William D.'
'Goheen, Joshua T.'
'Perez, Kaitlyn A.'
'Siegler, Maxime A.'

_publ_section_title
;
 Enhanced Stability of the Fe(II)/Mn(II) State in a Synthetic Model of
 Heterobimetallic Cofactor Assembly.
;
_journal_issue 2
_journal_name_full 'Inorganic chemistry'
_journal_page_first 848
_journal_page_last 857
_journal_paper_doi 10.1021/acs.inorgchem.5b02322
_journal_volume 55
_journal_year 2016
_chemical_formula_moiety '2(C16 H22 F Fe2 N2 O13), Fe H12 O6, 14(H2 O)'
_chemical_formula_sum 'C32 H84 F2 Fe5 N4 O46'
_chemical_formula_weight 1578.28
_chemical_name_systematic
;
 ?
;
_space_group_crystal_system triclinic
_space_group_IT_number 2
_space_group_name_Hall '-P 1'
_space_group_name_H-M_alt 'P -1'
_symmetry_space_group_name_Hall '-P 1'
_symmetry_space_group_name_H-M 'P -1'
_atom_sites_solution_hydrogens mixed
_atom_sites_solution_primary direct
_atom_sites_solution_secondary difmap
_audit_creation_method SHELXL-2013
_cell_angle_alpha 92.709(2)
_cell_angle_beta 113.420(3)
_cell_angle_gamma 90.301(2)
_cell_formula_units_Z 1
_cell_length_a 10.8238(3)
_cell_length_b 11.3967(3)
_cell_length_c 13.4092(4)
_cell_measurement_reflns_used 17362
_cell_measurement_temperature 110(2)
_cell_measurement_theta_max 27.69
_cell_measurement_theta_min 2.47
_cell_volume 1515.61(8)
_computing_cell_refinement
;
CrysAlisPro, Agilent Technologies,
Version 1.171.36.32 (release 02-08-2013 CrysAlis171 .NET)
(compiled Aug  2 2013,16:46:58)
;
_computing_data_collection
;
CrysAlisPro, Agilent Technologies,
Version 1.171.36.32 (release 02-08-2013 CrysAlis171 .NET)
(compiled Aug  2 2013,16:46:58)
;
_computing_data_reduction
;
CrysAlisPro, Agilent Technologies,
Version 1.171.36.32 (release 02-08-2013 CrysAlis171 .NET)
(compiled Aug  2 2013,16:46:58)
;
_computing_molecular_graphics 'SHELXTL v6.10 (Sheldrick, 2008)'
_computing_publication_material 'SHELXTL v6.10 (Sheldrick, 2008)'
_computing_structure_refinement 'SHELXL-2013 (Sheldrick, 2013)'
_computing_structure_solution 'SHELXS-2013 (Sheldrick, 2013)'
_diffrn_ambient_temperature 110(2)
_diffrn_measured_fraction_theta_full 1.004
_diffrn_measured_fraction_theta_max 1.004
_diffrn_measurement_device_type 'SuperNova, Dual, Cu at zero, Atlas'
_diffrn_measurement_method '\w scans'
_diffrn_radiation_monochromator mirror
_diffrn_radiation_source 'SuperNova (Mo) X-ray Source'
_diffrn_radiation_type MoK\a
_diffrn_radiation_wavelength 0.71073
_diffrn_reflns_av_R_equivalents 0.0344
_diffrn_reflns_av_unetI/netI 0.0304
_diffrn_reflns_laue_measured_fraction_full 1.004
_diffrn_reflns_laue_measured_fraction_max 1.004
_diffrn_reflns_limit_h_max 14
_diffrn_reflns_limit_h_min -14
_diffrn_reflns_limit_k_max 14
_diffrn_reflns_limit_k_min -14
_diffrn_reflns_limit_l_max 17
_diffrn_reflns_limit_l_min -17
_diffrn_reflns_number 27964
_diffrn_reflns_point_group_measured_fraction_full 1.004
_diffrn_reflns_point_group_measured_fraction_max 1.004
_diffrn_reflns_theta_full 25.242
_diffrn_reflns_theta_max 27.499
_diffrn_reflns_theta_min 1.657
_exptl_absorpt_coefficient_mu 1.290
_exptl_absorpt_correction_T_max 0.860
_exptl_absorpt_correction_T_min 0.794
_exptl_absorpt_correction_type analytical
_exptl_absorpt_process_details
;
CrysAlisPro, Agilent Technologies,
Version 1.171.36.32 (release 02-08-2013 CrysAlis171 .NET)
(compiled Aug  2 2013,16:46:58)
Analytical numeric absorption correction using a multifaceted crystal
            model based on expressions derived by R.C. Clark & J.S. Reid.
(Clark, R. C. & Reid, J. S. (1995). Acta Cryst. A51, 887-897)
;
_exptl_crystal_colour colorless
_exptl_crystal_density_diffrn 1.729
_exptl_crystal_description 'irregular block'
_exptl_crystal_F_000 820
_exptl_crystal_size_max 0.26
_exptl_crystal_size_mid 0.20
_exptl_crystal_size_min 0.16
_refine_diff_density_max 0.932
_refine_diff_density_min -0.618
_refine_diff_density_rms 0.066
_refine_ls_extinction_method none
_refine_ls_goodness_of_fit_ref 1.052
_refine_ls_hydrogen_treatment mixed
_refine_ls_matrix_type full
_refine_ls_number_parameters 488
_refine_ls_number_reflns 6967
_refine_ls_number_restraints 42
_refine_ls_restrained_S_all 1.050
_refine_ls_R_factor_all 0.0339
_refine_ls_R_factor_gt 0.0310
_refine_ls_shift/su_max 0.001
_refine_ls_shift/su_mean 0.000
_refine_ls_structure_factor_coef Fsqd
_refine_ls_weighting_details
;
 w=1/[\s^2^(Fo^2^)+(0.0223P)^2^+2.0226P]
 where P=(Fo^2^+2Fc^2^)/3
;
_refine_ls_weighting_scheme calc
_refine_ls_wR_factor_gt 0.0688
_refine_ls_wR_factor_ref 0.0719
_reflns_Friedel_coverage 0.000
_reflns_number_gt 6627
_reflns_number_total 6967
_reflns_threshold_expression 'I > 2\s(I)'
_cod_data_source_file ic5b02322_si_002.cif
_cod_data_source_block '[Fe(H2O)6][1]2.14H2O'
_cod_database_code 4344621
_shelx_space_group_comment
;
The symmetry employed for this shelxl refinement is uniquely defined
by the following loop, which should always be used as a source of
symmetry information in preference to the above space-group names.
They are only intended as comments.
;
_shelxl_version_number 2013-2

loop_
_space_group_symop_operation_xyz
'x, y, z'
'-x, -y, -z'

loop_
_atom_site_label
_atom_site_type_symbol
_atom_site_fract_x
_atom_site_fract_y
_atom_site_fract_z
_atom_site_U_iso_or_equiv
_atom_site_adp_type
_atom_site_occupancy
_atom_site_site_symmetry_order
_atom_site_calc_flag
_atom_site_refinement_flags_posn
_atom_site_refinement_flags_adp
_atom_site_refinement_flags_occupancy
Fe1 Fe 0.68199(3) 0.74448(3) 0.33774(2) 0.00962(7) Uani 1 1 d . . .
O1W O 0.82159(18) 0.88482(16) 0.39056(14) 0.0172(4) Uani 1 1 d D . .
H1W1 H 0.850(3) 0.906(3) 0.4539(18) 0.026 Uiso 1 1 d D U .
H1W2 H 0.881(3) 0.891(3) 0.368(2) 0.026 Uiso 1 1 d D U .
O2W O 0.70549(19) 0.72460(17) 0.18331(14) 0.0178(4) Uani 1 1 d D . .
H2W1 H 0.777(2) 0.712(3) 0.180(2) 0.027 Uiso 1 1 d D U .
H2W2 H 0.653(3) 0.746(3) 0.124(2) 0.027 Uiso 1 1 d D U .
Fe2 Fe 0.83655(3) 0.76504(3) 0.64675(2) 0.00939(7) Uani 1 1 d . . .
O3W O 1.00918(18) 0.77776(16) 0.80319(14) 0.0171(4) Uani 1 1 d D . .
H3W1 H 1.019(3) 0.748(3) 0.860(2) 0.026 Uiso 1 1 d D U .
H3W2 H 1.080(3) 0.801(3) 0.806(2) 0.026 Uiso 1 1 d D U .
O4W O 0.92291(18) 0.62365(16) 0.59790(14) 0.0178(4) Uani 1 1 d D . .
H4W1 H 1.005(2) 0.609(3) 0.624(2) 0.027 Uiso 1 1 d D U .
H4W2 H 0.896(3) 0.608(3) 0.5314(18) 0.027 Uiso 1 1 d D U .
C1 C 0.7484(2) 0.4984(2) 0.31896(18) 0.0115(4) Uani 1 1 d . . .
C2 C 0.5975(2) 0.4986(2) 0.25202(19) 0.0135(5) Uani 1 1 d . . .
H2A H 0.5806 0.5040 0.1742 0.016 Uiso 1 1 calc R U .
H2B H 0.5563 0.4237 0.2600 0.016 Uiso 1 1 calc R U .
C3 C 0.4113(2) 0.6364(2) 0.19775(18) 0.0124(4) Uani 1 1 d . . .
H3A H 0.3315 0.6058 0.2079 0.015 Uiso 1 1 calc R U .
H3B H 0.4083 0.6017 0.1277 0.015 Uiso 1 1 calc R U .
C4 C 0.4022(2) 0.7696(2) 0.19112(18) 0.0122(4) Uani 1 1 d . . .
C5 C 0.5054(2) 0.5623(2) 0.38134(18) 0.0124(4) Uani 1 1 d . . .
H5A H 0.5880 0.5292 0.4353 0.015 Uiso 1 1 calc R U .
H5B H 0.4347 0.4994 0.3563 0.015 Uiso 1 1 calc R U .
C6 C 0.4605(2) 0.6612(2) 0.43669(18) 0.0118(4) Uani 1 1 d . . .
C7 C 0.3330(2) 0.6585(2) 0.43826(18) 0.0145(5) Uani 1 1 d . . .
H7 H 0.2692 0.5984 0.3979 0.017 Uiso 1 1 calc R U .
C8 C 0.3002(2) 0.7441(2) 0.4991(2) 0.0151(5) Uani 1 1 d . . .
C9 C 0.3894(2) 0.8333(2) 0.55870(18) 0.0145(5) Uani 1 1 d . . .
H9 H 0.3642 0.8905 0.6005 0.017 Uiso 1 1 calc R U .
C10 C 0.5173(2) 0.8381(2) 0.55655(18) 0.0125(4) Uani 1 1 d . . .
C11 C 0.5537(2) 0.7520(2) 0.49500(18) 0.0106(4) Uani 1 1 d . . .
C12 C 0.6142(2) 0.9388(2) 0.61365(18) 0.0124(4) Uani 1 1 d . . .
H12A H 0.6422 0.9759 0.5604 0.015 Uiso 1 1 calc R U .
H12B H 0.5672 0.9984 0.6407 0.015 Uiso 1 1 calc R U .
C13 C 0.7023(2) 0.8565(2) 0.79353(18) 0.0127(4) Uani 1 1 d . . .
H13A H 0.6126 0.8845 0.7856 0.015 Uiso 1 1 calc R U .
H13B H 0.7688 0.8880 0.8648 0.015 Uiso 1 1 calc R U .
C14 C 0.7006(2) 0.7227(2) 0.79246(18) 0.0107(4) Uani 1 1 d . . .
C15 C 0.8332(2) 1.0034(2) 0.74448(19) 0.0138(5) Uani 1 1 d . . .
H15A H 0.8933 0.9947 0.8217 0.017 Uiso 1 1 calc R U .
H15B H 0.7837 1.0771 0.7401 0.017 Uiso 1 1 calc R U .
C16 C 0.9181(2) 1.0116(2) 0.67730(18) 0.0122(4) Uani 1 1 d . . .
N1 N 0.53344(19) 0.59751(16) 0.28625(15) 0.0104(4) Uani 1 1 d . . .
N2 N 0.7361(2) 0.90330(16) 0.70624(15) 0.0104(4) Uani 1 1 d . . .
O1 O 0.80483(16) 0.59082(14) 0.37634(13) 0.0123(3) Uani 1 1 d . . .
O2 O 0.80917(17) 0.40842(14) 0.30991(14) 0.0161(4) Uani 1 1 d . . .
O3 O 0.50696(17) 0.83303(14) 0.24458(13) 0.0128(3) Uani 1 1 d . . .
O4 O 0.29197(17) 0.80708(15) 0.12898(14) 0.0157(3) Uani 1 1 d . . .
O5 O 0.67712(15) 0.75586(14) 0.49308(13) 0.0109(3) Uani 1 1 d . . .
O6 O 0.74769(17) 0.66649(14) 0.73168(13) 0.0126(3) Uani 1 1 d . . .
O7 O 0.65760(17) 0.67559(15) 0.85539(13) 0.0147(3) Uani 1 1 d . . .
O8 O 0.91928(17) 0.92213(14) 0.61615(13) 0.0122(3) Uani 1 1 d . . .
O9 O 0.98629(18) 1.10325(14) 0.68899(13) 0.0153(3) Uani 1 1 d . . .
F1 F 0.17437(14) 0.74093(15) 0.50059(13) 0.0216(3) Uani 1 1 d . . .
Fe3 Fe 0.0000 0.5000 0.0000 0.01085(10) Uani 1 2 d S . P
O5W O 0.09298(19) 0.51076(15) 0.16890(13) 0.0163(3) Uani 1 1 d D . .
H5W1 H 0.060(3) 0.545(2) 0.209(2) 0.024 Uiso 1 1 d D U .
H5W2 H 0.139(3) 0.458(2) 0.202(2) 0.024 Uiso 1 1 d D U .
O6W O 0.18244(17) 0.46231(15) -0.01487(14) 0.0151(3) Uani 1 1 d D . .
H6W1 H 0.222(3) 0.515(2) -0.031(2) 0.023 Uiso 1 1 d D U .
H6W2 H 0.235(3) 0.429(2) 0.038(2) 0.023 Uiso 1 1 d D U .
O7W O -0.04462(18) 0.31037(14) -0.00541(14) 0.0137(3) Uani 1 1 d D . .
H7W1 H 0.001(3) 0.269(2) -0.028(2) 0.021 Uiso 1 1 d D U .
H7W2 H -0.124(2) 0.285(3) -0.038(2) 0.021 Uiso 1 1 d D U .
O8W O 0.5788(2) 0.02288(16) 0.14186(14) 0.0206(4) Uani 1 1 d D . .
H8W1 H 0.554(3) -0.033(2) 0.167(2) 0.031 Uiso 1 1 d D U .
H8W2 H 0.641(3) 0.057(3) 0.194(2) 0.031 Uiso 1 1 d D U .
O9W O 0.46975(19) 0.22152(16) 0.02329(14) 0.0177(4) Uani 1 1 d D . .
H9W1 H 0.430(3) 0.251(2) 0.061(2) 0.027 Uiso 1 1 d D U .
H9W2 H 0.485(3) 0.152(2) 0.043(2) 0.027 Uiso 1 1 d D U .
O10W O 0.98565(19) 0.65045(15) 0.27888(14) 0.0168(4) Uani 1 1 d D . .
H0W3 H 1.020(3) 0.716(2) 0.301(2) 0.025 Uiso 1 1 d D U .
H0W4 H 0.961(3) 0.627(2) 0.326(2) 0.025 Uiso 1 1 d D U .
O11W O 0.8994(2) 0.82809(16) 0.08204(15) 0.0215(4) Uani 1 1 d D . .
H1W3 H 0.863(3) 0.889(2) 0.058(2) 0.032 Uiso 1 1 d D U .
H1W4 H 0.938(3) 0.835(3) 0.1474(18) 0.032 Uiso 1 1 d D U .
O12W O 0.7099(2) 0.35618(17) 0.08021(15) 0.0216(4) Uani 1 1 d D . .
H2W3 H 0.746(3) 0.358(3) 0.1477(18) 0.032 Uiso 1 1 d D U .
H2W4 H 0.641(3) 0.312(3) 0.062(2) 0.032 Uiso 1 1 d D U .
O13W O 0.79827(19) 0.15502(16) 0.28337(15) 0.0201(4) Uani 1 1 d D . .
H3W3 H 0.794(3) 0.224(2) 0.305(3) 0.030 Uiso 1 1 d D U .
H3W4 H 0.860(3) 0.125(3) 0.332(2) 0.030 Uiso 1 1 d D U .
O14W O 0.7601(2) 0.02842(19) 0.03001(18) 0.0301(5) Uani 1 1 d D . .
H4W3 H 0.693(3) 0.022(3) 0.044(3) 0.045 Uiso 1 1 d D U .
H4W4 H 0.736(4) 0.070(3) -0.023(2) 0.045 Uiso 1 1 d D U .

loop_
_atom_site_aniso_label
_atom_site_aniso_U_11
_atom_site_aniso_U_22
_atom_site_aniso_U_33
_atom_site_aniso_U_23
_atom_site_aniso_U_13
_atom_site_aniso_U_12
Fe1 0.01022(16) 0.00933(14) 0.00851(14) -0.00153(11) 0.00312(12) 0.00031(12)
O1W 0.0182(9) 0.0221(9) 0.0125(8) -0.0052(7) 0.0082(7) -0.0073(7)
O2W 0.0132(9) 0.0289(10) 0.0121(8) 0.0014(7) 0.0059(7) 0.0054(8)
Fe2 0.01096(16) 0.00854(14) 0.00850(14) -0.00141(11) 0.00389(13) 0.00045(12)
O3W 0.0129(9) 0.0258(9) 0.0117(8) 0.0024(7) 0.0040(7) -0.0031(7)
O4W 0.0148(9) 0.0227(9) 0.0114(8) -0.0048(7) 0.0011(7) 0.0076(7)
C1 0.0131(11) 0.0139(11) 0.0075(10) 0.0006(8) 0.0041(9) 0.0005(9)
C2 0.0118(11) 0.0117(10) 0.0142(10) -0.0052(8) 0.0030(9) 0.0003(9)
C3 0.0103(11) 0.0130(11) 0.0114(10) -0.0020(8) 0.0020(9) -0.0004(9)
C4 0.0134(11) 0.0157(11) 0.0097(10) -0.0006(8) 0.0071(9) 0.0015(9)
C5 0.0125(11) 0.0129(10) 0.0115(10) -0.0002(8) 0.0046(9) -0.0013(9)
C6 0.0117(11) 0.0138(11) 0.0094(10) 0.0018(8) 0.0035(9) 0.0000(9)
C7 0.0131(11) 0.0180(11) 0.0103(10) 0.0021(9) 0.0023(9) -0.0012(9)
C8 0.0083(10) 0.0251(12) 0.0127(10) 0.0045(9) 0.0044(9) 0.0027(10)
C9 0.0145(12) 0.0198(12) 0.0108(10) 0.0026(9) 0.0066(9) 0.0055(9)
C10 0.0142(11) 0.0136(11) 0.0099(10) 0.0016(8) 0.0049(9) 0.0018(9)
C11 0.0095(10) 0.0130(10) 0.0087(10) 0.0025(8) 0.0026(9) 0.0019(9)
C12 0.0146(11) 0.0111(10) 0.0120(10) 0.0001(8) 0.0059(9) 0.0030(9)
C13 0.0169(12) 0.0133(11) 0.0099(10) -0.0003(8) 0.0076(9) 0.0006(9)
C14 0.0077(10) 0.0136(11) 0.0081(10) 0.0008(8) 0.0002(8) -0.0009(8)
C15 0.0172(12) 0.0115(10) 0.0150(11) -0.0038(8) 0.0093(10) -0.0024(9)
C16 0.0124(11) 0.0126(10) 0.0095(10) -0.0001(8) 0.0022(9) 0.0004(9)
N1 0.0098(9) 0.0115(9) 0.0086(9) -0.0007(7) 0.0025(7) 0.0015(7)
N2 0.0125(9) 0.0085(8) 0.0106(9) -0.0011(7) 0.0054(8) -0.0008(7)
O1 0.0120(8) 0.0127(8) 0.0104(7) -0.0018(6) 0.0027(6) 0.0006(6)
O2 0.0151(8) 0.0141(8) 0.0165(8) -0.0034(6) 0.0041(7) 0.0027(7)
O3 0.0121(8) 0.0110(7) 0.0139(8) 0.0000(6) 0.0038(7) 0.0009(6)
O4 0.0121(8) 0.0170(8) 0.0155(8) 0.0010(7) 0.0027(7) 0.0042(7)
O5 0.0096(7) 0.0140(7) 0.0092(7) -0.0013(6) 0.0040(6) 0.0002(6)
O6 0.0142(8) 0.0116(8) 0.0134(8) 0.0000(6) 0.0071(7) 0.0011(6)
O7 0.0147(8) 0.0164(8) 0.0153(8) 0.0025(6) 0.0081(7) -0.0003(7)
O8 0.0156(8) 0.0109(7) 0.0118(8) -0.0029(6) 0.0076(7) -0.0012(6)
O9 0.0183(9) 0.0123(8) 0.0170(8) -0.0032(6) 0.0093(7) -0.0043(7)
F1 0.0102(7) 0.0377(9) 0.0188(7) -0.0013(6) 0.0082(6) -0.0007(7)
Fe3 0.0120(2) 0.0108(2) 0.0094(2) -0.00109(16) 0.00407(18) 0.00086(18)
O5W 0.0212(10) 0.0157(8) 0.0113(8) 0.0006(6) 0.0056(7) 0.0075(7)
O6W 0.0134(8) 0.0161(8) 0.0164(8) 0.0042(7) 0.0062(7) 0.0022(7)
O7W 0.0124(8) 0.0135(8) 0.0147(8) -0.0004(6) 0.0049(7) 0.0019(7)
O8W 0.0219(10) 0.0172(9) 0.0202(9) 0.0014(7) 0.0057(8) -0.0031(8)
O9W 0.0207(9) 0.0176(9) 0.0185(9) 0.0018(7) 0.0117(8) 0.0019(7)
O10W 0.0194(9) 0.0148(8) 0.0187(9) -0.0040(7) 0.0106(8) -0.0023(7)
O11W 0.0240(10) 0.0209(9) 0.0159(9) -0.0035(7) 0.0045(8) 0.0057(8)
O12W 0.0256(10) 0.0235(10) 0.0153(9) -0.0019(7) 0.0083(8) -0.0061(8)
O13W 0.0216(10) 0.0176(9) 0.0201(9) -0.0039(7) 0.0079(8) 0.0005(8)
O14W 0.0347(12) 0.0310(11) 0.0325(12) 0.0143(9) 0.0201(10) 0.0150(9)

loop_
_atom_type_symbol
_atom_type_description
_atom_type_scat_dispersion_real
_atom_type_scat_dispersion_imag
_atom_type_scat_source
C C 0.0033 0.0016 'International Tables Vol C Tables 4.2.6.8 and 6.1.1.4'
H H 0.0000 0.0000 'International Tables Vol C Tables 4.2.6.8 and 6.1.1.4'
N N 0.0061 0.0033 'International Tables Vol C Tables 4.2.6.8 and 6.1.1.4'
O O 0.0106 0.0060 'International Tables Vol C Tables 4.2.6.8 and 6.1.1.4'
F F 0.0171 0.0103 'International Tables Vol C Tables 4.2.6.8 and 6.1.1.4'
Fe Fe 0.3463 0.8444 'International Tables Vol C Tables 4.2.6.8 and 6.1.1.4'

loop_
_geom_angle_atom_site_label_1
_geom_angle_atom_site_label_2
_geom_angle_atom_site_label_3
_geom_angle
_geom_angle_site_symmetry_1
_geom_angle_site_symmetry_3
O1W Fe1 O5 87.33(7) . .
O1W Fe1 O3 100.24(7) . .
O5 Fe1 O3 101.99(6) . .
O1W Fe1 O1 103.96(7) . .
O5 Fe1 O1 91.78(6) . .
O3 Fe1 O1 152.63(6) . .
O1W Fe1 O2W 91.37(7) . .
O5 Fe1 O2W 174.55(7) . .
O3 Fe1 O2W 83.44(7) . .
O1 Fe1 O2W 83.40(7) . .
O1W Fe1 N1 178.33(7) . .
O5 Fe1 N1 91.04(7) . .
O3 Fe1 N1 79.73(7) . .
O1 Fe1 N1 76.45(7) . .
O2W Fe1 N1 90.29(7) . .
Fe1 O1W H1W1 117(2) . .
Fe1 O1W H1W2 122(2) . .
H1W1 O1W H1W2 110(3) . .
Fe1 O2W H2W1 122(2) . .
Fe1 O2W H2W2 127(2) . .
H2W1 O2W H2W2 109(3) . .
O4W Fe2 O5 89.37(7) . .
O4W Fe2 O6 96.02(7) . .
O5 Fe2 O6 98.98(6) . .
O4W Fe2 O8 108.10(7) . .
O5 Fe2 O8 93.17(6) . .
O6 Fe2 O8 153.09(6) . .
O4W Fe2 O3W 89.68(7) . .
O5 Fe2 O3W 177.17(7) . .
O6 Fe2 O3W 83.77(7) . .
O8 Fe2 O3W 84.60(7) . .
O4W Fe2 N2 174.40(7) . .
O5 Fe2 N2 91.30(7) . .
O6 Fe2 N2 78.39(7) . .
O8 Fe2 N2 77.41(7) . .
O3W Fe2 N2 89.90(7) . .
Fe2 O3W H3W1 129(2) . .
Fe2 O3W H3W2 119(2) . .
H3W1 O3W H3W2 110(3) . .
Fe2 O4W H4W1 125(2) . .
Fe2 O4W H4W2 117(2) . .
H4W1 O4W H4W2 105(3) . .
O2 C1 O1 124.5(2) . .
O2 C1 C2 117.14(19) . .
O1 C1 C2 118.2(2) . .
N1 C2 C1 111.79(18) . .
N1 C2 H2A 109.3 . .
C1 C2 H2A 109.3 . .
N1 C2 H2B 109.3 . .
C1 C2 H2B 109.3 . .
H2A C2 H2B 107.9 . .
N1 C3 C4 114.01(18) . .
N1 C3 H3A 108.8 . .
C4 C3 H3A 108.8 . .
N1 C3 H3B 108.8 . .
C4 C3 H3B 108.8 . .
H3A C3 H3B 107.6 . .
O4 C4 O3 125.1(2) . .
O4 C4 C3 116.1(2) . .
O3 C4 C3 118.7(2) . .
N1 C5 C6 114.21(19) . .
N1 C5 H5A 108.7 . .
C6 C5 H5A 108.7 . .
N1 C5 H5B 108.7 . .
C6 C5 H5B 108.7 . .
H5A C5 H5B 107.6 . .
C7 C6 C11 120.0(2) . .
C7 C6 C5 120.7(2) . .
C11 C6 C5 119.0(2) . .
C8 C7 C6 119.2(2) . .
C8 C7 H7 120.4 . .
C6 C7 H7 120.4 . .
F1 C8 C7 119.1(2) . .
F1 C8 C9 118.5(2) . .
C7 C8 C9 122.5(2) . .
C8 C9 C10 118.9(2) . .
C8 C9 H9 120.6 . .
C10 C9 H9 120.6 . .
C9 C10 C11 120.0(2) . .
C9 C10 C12 120.7(2) . .
C11 C10 C12 119.2(2) . .
O5 C11 C6 120.4(2) . .
O5 C11 C10 120.2(2) . .
C6 C11 C10 119.4(2) . .
N2 C12 C10 113.59(18) . .
N2 C12 H12A 108.8 . .
C10 C12 H12A 108.8 . .
N2 C12 H12B 108.8 . .
C10 C12 H12B 108.8 . .
H12A C12 H12B 107.7 . .
N2 C13 C14 113.29(18) . .
N2 C13 H13A 108.9 . .
C14 C13 H13A 108.9 . .
N2 C13 H13B 108.9 . .
C14 C13 H13B 108.9 . .
H13A C13 H13B 107.7 . .
O7 C14 O6 124.3(2) . .
O7 C14 C13 117.3(2) . .
O6 C14 C13 118.4(2) . .
N2 C15 C16 111.93(18) . .
N2 C15 H15A 109.2 . .
C16 C15 H15A 109.2 . .
N2 C15 H15B 109.2 . .
C16 C15 H15B 109.2 . .
H15A C15 H15B 107.9 . .
O9 C16 O8 124.1(2) . .
O9 C16 C15 117.7(2) . .
O8 C16 C15 118.2(2) . .
C3 N1 C2 113.05(17) . .
C3 N1 C5 111.74(18) . .
C2 N1 C5 108.28(18) . .
C3 N1 Fe1 107.90(13) . .
C2 N1 Fe1 106.29(14) . .
C5 N1 Fe1 109.40(13) . .
C15 N2 C13 113.03(17) . .
C15 N2 C12 109.01(18) . .
C13 N2 C12 111.68(18) . .
C15 N2 Fe2 105.47(13) . .
C13 N2 Fe2 108.65(13) . .
C12 N2 Fe2 108.75(13) . .
C1 O1 Fe1 114.30(14) . .
C4 O3 Fe1 116.67(15) . .
C11 O5 Fe2 114.62(14) . .
C11 O5 Fe1 115.74(14) . .
Fe2 O5 Fe1 129.58(7) . .
C14 O6 Fe2 117.70(14) . .
C16 O8 Fe2 114.50(14) . .
O5W Fe3 O5W 180.00(10) 2_565 .
O5W Fe3 O6W 92.18(7) 2_565 2_565
O5W Fe3 O6W 87.82(7) . 2_565
O5W Fe3 O6W 87.82(7) 2_565 .
O5W Fe3 O6W 92.18(7) . .
O6W Fe3 O6W 180.0 2_565 .
O5W Fe3 O7W 87.40(6) 2_565 .
O5W Fe3 O7W 92.61(6) . .
O6W Fe3 O7W 90.09(7) 2_565 .
O6W Fe3 O7W 89.91(7) . .
O5W Fe3 O7W 92.60(6) 2_565 2_565
O5W Fe3 O7W 87.39(6) . 2_565
O6W Fe3 O7W 89.91(7) 2_565 2_565
O6W Fe3 O7W 90.09(7) . 2_565
O7W Fe3 O7W 180.00(9) . 2_565
Fe3 O5W H5W1 124(2) . .
Fe3 O5W H5W2 121(2) . .
H5W1 O5W H5W2 108(3) . .
Fe3 O6W H6W1 119(2) . .
Fe3 O6W H6W2 112(2) . .
H6W1 O6W H6W2 110(3) . .
Fe3 O7W H7W1 114(2) . .
Fe3 O7W H7W2 119(2) . .
H7W1 O7W H7W2 107(2) . .
H8W1 O8W H8W2 106(3) . .
H9W1 O9W H9W2 104(2) . .
H0W3 O10W H0W4 106(3) . .
H1W3 O11W H1W4 110(3) . .
H2W3 O12W H2W4 106(3) . .
H3W3 O13W H3W4 107(3) . .
H4W3 O14W H4W4 105(3) . .

loop_
_geom_bond_atom_site_label_1
_geom_bond_atom_site_label_2
_geom_bond_distance
_geom_bond_site_symmetry_2
Fe1 O1W 2.0880(17) .
Fe1 O5 2.1025(16) .
Fe1 O3 2.1039(17) .
Fe1 O1 2.1599(16) .
Fe1 O2W 2.1861(17) .
Fe1 N1 2.2016(19) .
O1W H1W1 0.80(2) .
O1W H1W2 0.81(2) .
O2W H2W1 0.81(2) .
O2W H2W2 0.82(2) .
Fe2 O4W 2.0742(17) .
Fe2 O5 2.0943(16) .
Fe2 O6 2.1127(16) .
Fe2 O8 2.1260(16) .
Fe2 O3W 2.1829(17) .
Fe2 N2 2.2113(19) .
O3W H3W1 0.82(2) .
O3W H3W2 0.80(2) .
O4W H4W1 0.83(2) .
O4W H4W2 0.83(2) .
C1 O2 1.248(3) .
C1 O1 1.272(3) .
C1 C2 1.519(3) .
C2 N1 1.474(3) .
C2 H2A 0.9900 .
C2 H2B 0.9900 .
C3 N1 1.470(3) .
C3 C4 1.526(3) .
C3 H3A 0.9900 .
C3 H3B 0.9900 .
C4 O4 1.244(3) .
C4 O3 1.273(3) .
C5 N1 1.495(3) .
C5 C6 1.507(3) .
C5 H5A 0.9900 .
C5 H5B 0.9900 .
C6 C7 1.389(3) .
C6 C11 1.409(3) .
C7 C8 1.379(3) .
C7 H7 0.9500 .
C8 F1 1.370(2) .
C8 C9 1.380(4) .
C9 C10 1.397(3) .
C9 H9 0.9500 .
C10 C11 1.409(3) .
C10 C12 1.506(3) .
C11 O5 1.347(3) .
C12 N2 1.482(3) .
C12 H12A 0.9900 .
C12 H12B 0.9900 .
C13 N2 1.479(3) .
C13 C14 1.523(3) .
C13 H13A 0.9900 .
C13 H13B 0.9900 .
C14 O7 1.253(3) .
C14 O6 1.272(3) .
C15 N2 1.474(3) .
C15 C16 1.526(3) .
C15 H15A 0.9900 .
C15 H15B 0.9900 .
C16 O9 1.243(3) .
C16 O8 1.282(3) .
Fe3 O5W 2.0778(16) 2_565
Fe3 O5W 2.0779(16) .
Fe3 O6W 2.1065(17) 2_565
Fe3 O6W 2.1065(17) .
Fe3 O7W 2.2035(16) .
Fe3 O7W 2.2035(16) 2_565
O5W H5W1 0.84(2) .
O5W H5W2 0.81(2) .
O6W H6W1 0.82(2) .
O6W H6W2 0.82(2) .
O7W H7W1 0.81(2) .
O7W H7W2 0.83(2) .
O8W H8W1 0.83(2) .
O8W H8W2 0.83(2) .
O9W H9W1 0.85(2) .
O9W H9W2 0.84(2) .
O10W H0W3 0.82(2) .
O10W H0W4 0.83(2) .
O11W H1W3 0.81(2) .
O11W H1W4 0.81(2) .
O12W H2W3 0.83(2) .
O12W H2W4 0.84(2) .
O13W H3W3 0.84(2) .
O13W H3W4 0.82(2) .
O14W H4W3 0.83(2) .
O14W H4W4 0.83(2) .

loop_
_geom_hbond_atom_site_label_D
_geom_hbond_atom_site_label_H
_geom_hbond_atom_site_label_A
_geom_hbond_distance_DH
_geom_hbond_distance_HA
_geom_hbond_distance_DA
_geom_hbond_angle_DHA
_geom_hbond_site_symmetry_A
O1W H1W1 O8 0.80(2) 2.00(2) 2.789(2) 168(3) .
O1W H1W2 O9 0.81(2) 1.88(2) 2.693(2) 176(3) 2_776
O2W H2W1 O10W 0.81(2) 2.25(2) 2.931(3) 142(3) .
O2W H2W1 O11W 0.81(2) 2.60(3) 3.167(3) 128(3) .
O2W H2W2 O9W 0.82(2) 1.95(2) 2.765(3) 174(3) 2_665
O3W H3W1 O7W 0.82(2) 2.00(2) 2.818(2) 175(3) 2_666
O3W H3W2 O13W 0.80(2) 2.18(2) 2.875(3) 147(3) 2_766
O4W H4W1 O2 0.83(2) 1.87(2) 2.697(2) 174(3) 2_766
O4W H4W2 O1 0.83(2) 1.92(2) 2.733(2) 169(3) .
O5W H5W1 O10W 0.84(2) 1.86(2) 2.687(2) 166(3) 1_455
O5W H5W2 O6 0.81(2) 1.89(2) 2.701(2) 174(3) 2_666
O6W H6W1 O12W 0.82(2) 1.90(2) 2.713(3) 172(3) 2_665
O6W H6W2 O7 0.82(2) 1.92(2) 2.728(2) 169(3) 2_666
O7W H7W1 O11W 0.81(2) 1.86(2) 2.679(2) 178(3) 2_665
O7W H7W2 O4 0.83(2) 2.00(2) 2.816(2) 165(3) 2_565
O8W H8W1 O3 0.83(2) 2.06(2) 2.881(2) 174(3) 1_545
O8W H8W2 O13W 0.83(2) 1.95(2) 2.761(3) 164(3) .
O9W H9W1 O7 0.85(2) 1.90(2) 2.746(2) 177(3) 2_666
O9W H9W2 O8W 0.84(2) 2.02(2) 2.815(3) 157(3) .
O10W H0W3 F1 0.82(2) 2.53(3) 2.989(2) 117(2) 1_655
O10W H0W4 O1 0.83(2) 2.10(2) 2.847(2) 150(3) .
O11W H1W3 O14W 0.81(2) 1.91(2) 2.706(3) 166(3) 1_565
O11W H1W4 O9 0.81(2) 2.10(2) 2.883(2) 164(3) 2_776
O12W H2W3 O2 0.83(2) 2.05(2) 2.861(2) 164(3) .
O12W H2W4 O9W 0.84(2) 1.99(2) 2.822(3) 174(3) .
O13W H3W3 O2 0.84(2) 2.10(2) 2.889(2) 156(3) .
O13W H3W3 F1 0.84(2) 2.50(3) 2.979(2) 118(3) 2_666
O13W H3W4 O8 0.82(2) 2.28(3) 2.967(3) 142(3) 2_766
O14W H4W3 O8W 0.83(2) 2.12(2) 2.907(3) 158(4) .
O14W H4W4 O4 0.83(2) 1.98(2) 2.795(3) 168(4) 2_665

loop_
_geom_torsion_atom_site_label_1
_geom_torsion_atom_site_label_2
_geom_torsion_atom_site_label_3
_geom_torsion_atom_site_label_4
_geom_torsion
O2 C1 C2 N1 168.2(2)
O1 C1 C2 N1 -14.8(3)
N1 C3 C4 O4 -169.26(19)
N1 C3 C4 O3 13.7(3)
N1 C5 C6 C7 116.4(2)
N1 C5 C6 C11 -68.9(3)
C11 C6 C7 C8 -1.3(3)
C5 C6 C7 C8 173.3(2)
C6 C7 C8 F1 -179.9(2)
C6 C7 C8 C9 0.2(4)
F1 C8 C9 C10 -179.2(2)
C7 C8 C9 C10 0.7(4)
C8 C9 C10 C11 -0.6(4)
C8 C9 C10 C12 175.5(2)
C7 C6 C11 O5 -179.4(2)
C5 C6 C11 O5 5.9(3)
C7 C6 C11 C10 1.4(3)
C5 C6 C11 C10 -173.3(2)
C9 C10 C11 O5 -179.6(2)
C12 C10 C11 O5 4.2(3)
C9 C10 C11 C6 -0.5(3)
C12 C10 C11 C6 -176.6(2)
C9 C10 C12 N2 114.5(2)
C11 C10 C12 N2 -69.4(3)
N2 C13 C14 O7 -171.83(19)
N2 C13 C14 O6 11.0(3)
N2 C15 C16 O9 167.6(2)
N2 C15 C16 O8 -15.4(3)
C4 C3 N1 C2 -135.6(2)
C4 C3 N1 C5 101.9(2)
C4 C3 N1 Fe1 -18.4(2)
C1 C2 N1 C3 151.82(19)
C1 C2 N1 C5 -83.8(2)
C1 C2 N1 Fe1 33.6(2)
C6 C5 N1 C3 -64.3(2)
C6 C5 N1 C2 170.60(19)
C6 C5 N1 Fe1 55.2(2)
C16 C15 N2 C13 151.60(19)
C16 C15 N2 C12 -83.6(2)
C16 C15 N2 Fe2 33.0(2)
C14 C13 N2 C15 -135.8(2)
C14 C13 N2 C12 100.8(2)
C14 C13 N2 Fe2 -19.1(2)
C10 C12 N2 C15 170.86(18)
C10 C12 N2 C13 -63.5(2)
C10 C12 N2 Fe2 56.4(2)
O2 C1 O1 Fe1 163.02(18)
C2 C1 O1 Fe1 -13.8(3)
O4 C4 O3 Fe1 -177.20(18)
C3 C4 O3 Fe1 -0.4(3)
C6 C11 O5 Fe2 -126.03(19)
C10 C11 O5 Fe2 53.1(3)
C6 C11 O5 Fe1 51.5(3)
C10 C11 O5 Fe1 -129.37(19)
O7 C14 O6 Fe2 -172.60(17)
C13 C14 O6 Fe2 4.4(3)
O9 C16 O8 Fe2 163.76(19)
C15 C16 O8 Fe2 -13.0(3)
